data_7250831
loop_
_publ_author_name
'Khalid, Areej'
'Mahmood, Qaiser'
'Razzaq, Ayesha'
'Ma, Yanping'
'Ren, Geng'
'Wang, Yizhou'
'Liang, Tongling'
'Sun, Wen-Hua'

_publ_section_title
;
 High molecular weight polyethylene via the spatial proximity of
 benzosuberyl in iminopyridine nickel catalysts
;
_journal_issue 38
_journal_name_full 'RSC Advances'
_journal_page_first 31597
_journal_page_last 31608
_journal_paper_doi 10.1039/D5RA05407A
_journal_volume 15
_journal_year 2025
_chemical_formula_moiety 'C46 H42 Br2 N2 Ni'
_chemical_formula_sum 'C46 H42 Br2 N2 Ni'
_chemical_formula_weight 841.34
_space_group_crystal_system monoclinic
_space_group_IT_number 14
_space_group_name_Hall '-P 2yn'
_space_group_name_H-M_alt 'P 1 21/n 1'
_atom_sites_solution_hydrogens geom
_atom_sites_solution_primary dual
_audit_creation_date 2025-01-14
_audit_creation_method
;
Olex2 1.5
(compiled 2023.08.24 svn.re1ec1418 for OlexSys, GUI svn.r6817)
;
_audit_update_record
;
2025-06-23 deposited with the CCDC.	2025-08-18 downloaded from the CCDC.
;
_cell_angle_alpha 90
_cell_angle_beta 92.4590(10)
_cell_angle_gamma 90
_cell_formula_units_Z 4
_cell_length_a 9.37370(10)
_cell_length_b 25.5882(3)
_cell_length_c 15.62100(10)
_cell_measurement_reflns_used 19046
_cell_measurement_temperature 170.2(5)
_cell_measurement_theta_max 75.1500
_cell_measurement_theta_min 2.7490
_cell_volume 3743.34(6)
_computing_cell_refinement 'CrysAlisPro 1.171.42.96a (Rigaku OD, 2023)'
_computing_data_collection 'CrysAlisPro 1.171.42.96a (Rigaku OD, 2023)'
_computing_data_reduction 'CrysAlisPro 1.171.42.96a (Rigaku OD, 2023)'
_computing_molecular_graphics 'Olex2 1.5 (Dolomanov et al., 2009)'
_computing_publication_material 'Olex2 1.5 (Dolomanov et al., 2009)'
_computing_structure_refinement 'SHELXL 2017/1 (Sheldrick, 2015)'
_computing_structure_solution 'SHELXT 2018/2 (Sheldrick, 2018)'
_diffrn_ambient_environment N~2~
_diffrn_ambient_temperature 170.2(5)
_diffrn_detector 'Hybrid Pixel Array Detector'
_diffrn_detector_area_resol_mean 10.0000
_diffrn_detector_type HyPix
_diffrn_measured_fraction_theta_full 0.999
_diffrn_measured_fraction_theta_max 0.959
_diffrn_measurement_details
;
List of Runs (angles in degrees, time in seconds):

  # Type    Start    End  Width  t~exp~   \w     \q     \k     \f   Frames
#--------------------------------------------------------------------------
  1  \w     41.00 102.00   0.50    0.05    --   42.87-135.00 168.00  122
  2  \w     34.00 115.00   0.50    0.05    --  108.44-135.00 168.00  162
  3  \w     35.00 100.00   0.50    0.05    --  108.44 -94.00 -30.00  130
  4  \w     77.00 108.00   0.50    0.05    --  108.44-125.00-150.00   62
  5  \w     46.00  72.00   0.50    0.05    --  108.44 -61.00 120.00   52
  6  \w     93.00 174.00   0.50    0.05    --  108.44 134.00  54.00  162
  7  \w    -99.00 -74.00   0.50    0.05    -- -104.50 134.00  54.00   50
  8  \w   -127.00 -95.00   0.50    0.05    -- -104.50 146.00  11.63   64
  9  \w   -119.00 -92.00   0.50    0.05    -- -104.50 135.00-125.00   54
 10  \w    -59.00 -27.00   0.50    0.05    --  -42.87 135.00-125.00   64
 11  \w    -83.00 -58.00   0.50    0.05    --  -42.87 134.00  54.00   50
 12  \w   -101.00 -31.00   0.50    0.05    -- -104.50  77.00  60.00  140
 13  \w    -68.00 -36.00   0.50    0.05    -- -104.50  61.00   0.00   64
 14  \w      2.00  37.00   0.50    0.05    --  -42.87  19.00  30.00   70
 15  \w    -22.00  36.00   0.50    0.05    --  -42.87  19.00-180.00  116
 16  \w    -68.00 -40.00   0.50    0.05    -- -104.50  61.00-150.00   56
 17  \w   -106.00 -81.00   0.50    0.05    -- -104.50 -37.00-127.84   50
 18  \w   -116.00 -20.00   0.50    0.05    --  -42.87 -57.00-120.00  192
 19  \w   -124.00 -79.00   0.50    0.05    -- -104.50 -70.00-103.02   90
 20  \w   -174.00-138.00   0.50    0.05    -- -104.50 -70.00-103.02   72
 21  \w   -162.00-123.00   0.50    0.05    -- -104.50 -37.00-127.84   78
 22  \w   -174.00 -82.00   0.50    0.05    -- -104.50 -40.00 -19.11  184
 23  \w   -173.00 -81.00   0.50    0.05    -- -104.50 -44.00  69.07  184
 24  \w   -110.00 -84.00   0.50    0.05    --  -42.87-135.00 168.00   52
 25  \w   -145.00-120.00   0.50    0.05    -- -104.50-135.00 168.00   50
 26  \w   -121.00 -93.00   0.50    0.05    -- -104.50-134.00 -12.00   56
 27  \w   -103.00 -75.00   0.50    0.05    --  -42.87-134.00 -12.00   56
;
_diffrn_measurement_device 'four-circle diffractometer'
_diffrn_measurement_device_type 'XtaLAB Synergy R, HyPix'
_diffrn_measurement_method '\w scans'
_diffrn_orient_matrix_type 'CrysAlisPro convention (1999,Acta A55,543-557)'
_diffrn_orient_matrix_UB_11 0.0559300000
_diffrn_orient_matrix_UB_12 -0.0563596000
_diffrn_orient_matrix_UB_13 0.0106480000
_diffrn_orient_matrix_UB_21 -0.1479560000
_diffrn_orient_matrix_UB_22 -0.0212014000
_diffrn_orient_matrix_UB_23 -0.0292244000
_diffrn_orient_matrix_UB_31 0.0449801000
_diffrn_orient_matrix_UB_32 0.0002898000
_diffrn_orient_matrix_UB_33 -0.0937034000
_diffrn_radiation_monochromator mirror
_diffrn_radiation_probe x-ray
_diffrn_radiation_type 'Cu K\a'
_diffrn_radiation_wavelength 1.54184
_diffrn_reflns_av_R_equivalents 0.0539
_diffrn_reflns_av_unetI/netI 0.0392
_diffrn_reflns_Laue_measured_fraction_full 0.999
_diffrn_reflns_Laue_measured_fraction_max 0.959
_diffrn_reflns_limit_h_max 11
_diffrn_reflns_limit_h_min -11
_diffrn_reflns_limit_k_max 30
_diffrn_reflns_limit_k_min -31
_diffrn_reflns_limit_l_max 16
_diffrn_reflns_limit_l_min -19
_diffrn_reflns_number 26446
_diffrn_reflns_point_group_measured_fraction_full 0.999
_diffrn_reflns_point_group_measured_fraction_max 0.959
_diffrn_reflns_theta_full 67.684
_diffrn_reflns_theta_max 75.277
_diffrn_reflns_theta_min 3.317
_diffrn_source 'Rotating-anode X-ray tube'
_diffrn_source_type 'PhotonJet R (Cu) X-ray Source'
_exptl_absorpt_coefficient_mu 3.512
_exptl_absorpt_correction_T_max 1.00000
_exptl_absorpt_correction_T_min 0.20821
_exptl_absorpt_correction_type multi-scan
_exptl_absorpt_process_details
;
CrysAlisPro 1.171.42.96a (Rigaku Oxford Diffraction, 2023)
Empirical absorption correction using spherical harmonics,
implemented in SCALE3 ABSPACK scaling algorithm.
;
_exptl_crystal_colour red
_exptl_crystal_colour_primary red
_exptl_crystal_density_diffrn 1.493
_exptl_crystal_description block
_exptl_crystal_F_000 1720
_exptl_crystal_size_max 0.350
_exptl_crystal_size_mid 0.280
_exptl_crystal_size_min 0.200
_refine_diff_density_max 0.846
_refine_diff_density_min -0.756
_refine_diff_density_rms 0.084
_refine_ls_extinction_method none
_refine_ls_goodness_of_fit_ref 0.858
_refine_ls_hydrogen_treatment constr
_refine_ls_matrix_type full
_refine_ls_number_parameters 473
_refine_ls_number_reflns 7431
_refine_ls_number_restraints 456
_refine_ls_restrained_S_all 0.832
_refine_ls_R_factor_all 0.0446
_refine_ls_R_factor_gt 0.0414
_refine_ls_shift/su_max 0.001
_refine_ls_shift/su_mean 0.000
_refine_ls_structure_factor_coef Fsqd
_refine_ls_weighting_details 'w=1/[\s^2^(Fo^2^)+(0.0780P)^2^+4.7534P] where P=(Fo^2^+2Fc^2^)/3'
_refine_ls_weighting_scheme calc
_refine_ls_wR_factor_gt 0.1099
_refine_ls_wR_factor_ref 0.1126
_reflns_Friedel_coverage 0.000
_reflns_number_gt 6715
_reflns_number_total 7431
_reflns_threshold_expression 'I > 2\s(I)'
_cod_data_source_file d5ra05407a2.cif
_cod_data_source_block tx17146_auto
_cod_database_code 7250831
_shelx_shelxl_version_number 2017/1
_chemical_oxdiff_formula CHNNiBr
_shelx_space_group_comment
;
The symmetry employed for this shelxl refinement is uniquely defined
by the following loop, which should always be used as a source of
symmetry information in preference to the above space-group names.
They are only intended as comments.
;
_olex2_refinement_description
;
1. Fixed Uiso
 At 1.2 times of:
  All C(H) groups, All C(H,H) groups
 At 1.5 times of:
  All C(H,H,H) groups
2. Rigid body (RIGU) restrains
 All non-hydrogen atoms
 with sigma for 1-2 distances of 0.04 and sigma for 1-3 distances of 0.04
3. Others
 Sof(Br2A)=1-FVAR(1)
 Sof(Br2)=FVAR(1)
4.a Ternary CH refined with riding coordinates:
 C4(H4), C25(H25), C43(H43)
4.b Secondary CH2 refined with riding coordinates:
 C12(H12A,H12B), C11(H11A,H11B), C33(H33A,H33B), C32(H32A,H32B)
4.c Aromatic/amide H refined with riding coordinates:
 C24(H24), C22(H22), C6(H6), C17(H17), C7(H7), C38(H38), C35(H35), C14(H14),
 C9(H9), C8(H8), C48(H48), C16(H16), C51(H51), C36(H36), C37(H37), C15(H15),
 C27(H27), C49(H49), C50(H50), C29(H29), C28(H28), C30(H30)
4.d Idealised Me refined as rotating group:
 C42(H42A,H42B,H42C), C45(H45A,H45B,H45C), C44(H44A,H44B,H44C)
;
_olex2_submission_special_instructions 'No special instructions were received'
_oxdiff_exptl_absorpt_empirical_details
;
Empirical correction (ABSPACK) includes:
- Absorption correction using spherical harmonics
- Frame scaling
;
_oxdiff_exptl_absorpt_empirical_full_max 3.254
_oxdiff_exptl_absorpt_empirical_full_min 0.308

loop_
_space_group_symop_operation_xyz
'x, y, z'
'-x+1/2, y+1/2, -z+1/2'
'-x, -y, -z'
'x-1/2, -y-1/2, z-1/2'

loop_
_atom_site_label
_atom_site_type_symbol
_atom_site_fract_x
_atom_site_fract_y
_atom_site_fract_z
_atom_site_U_iso_or_equiv
_atom_site_adp_type
_atom_site_occupancy
_atom_site_site_symmetry_order
_atom_site_calc_flag
_atom_site_refinement_flags_posn
_atom_site_refinement_flags_adp
_atom_site_refinement_flags_occupancy
_atom_site_disorder_assembly
_atom_site_disorder_group
Br1 Br 0.65303(3) 0.66871(2) 0.41292(2) 0.04320(11) Uani 1 1 d . . . . .
Br2 Br 0.7676(14) 0.5300(3) 0.4923(3) 0.0591(9) Uani 0.46(3) 1 d . . P A 1
Ni3 Ni 0.62809(4) 0.60163(2) 0.51363(2) 0.02664(12) Uani 1 1 d . . . . .
N40 N 0.63087(19) 0.62021(7) 0.63919(11) 0.0187(3) Uani 1 1 d . . . . .
N46 N 0.4178(2) 0.60424(7) 0.52915(12) 0.0248(4) Uani 1 1 d . . . . .
C19 C 0.8123(2) 0.68106(8) 0.69686(13) 0.0197(4) Uani 1 1 d . . . . .
C41 C 0.5070(2) 0.62382(8) 0.67086(14) 0.0202(4) Uani 1 1 d . . . . .
C5 C 0.8740(2) 0.49063(8) 0.76531(14) 0.0217(4) Uani 1 1 d . . . . .
C24 C 0.9331(2) 0.68989(8) 0.75017(14) 0.0216(4) Uani 1 1 d . . . . .
H24 H 0.974248 0.723818 0.751971 0.026 Uiso 1 1 calc R U . . .
C18 C 0.6194(2) 0.52112(8) 0.76251(14) 0.0211(4) Uani 1 1 d . . . . .
C20 C 0.7571(2) 0.63002(8) 0.69325(13) 0.0187(4) Uani 1 1 d . . . . .
C22 C 0.9415(2) 0.60022(8) 0.79219(13) 0.0203(4) Uani 1 1 d . . . . .
H22 H 0.987784 0.572682 0.823268 0.024 Uiso 1 1 calc R U . . .
C23 C 0.9953(2) 0.65046(8) 0.80094(13) 0.0206(4) Uani 1 1 d . . . . .
C4 C 0.7676(2) 0.53193(8) 0.73051(13) 0.0196(4) Uani 1 1 d . . . . .
H4 H 0.758959 0.525409 0.667377 0.023 Uiso 1 1 calc R U . . .
C47 C 0.3826(2) 0.61467(8) 0.61040(14) 0.0230(4) Uani 1 1 d . . . . .
C25 C 0.7425(2) 0.72541(8) 0.64234(14) 0.0222(4) Uani 1 1 d . . . . .
H25 H 0.722447 0.709639 0.584496 0.027 Uiso 1 1 calc R U . . .
C21 C 0.8215(2) 0.58852(8) 0.73932(13) 0.0186(4) Uani 1 1 d . . . . .
C12 C 0.7051(3) 0.54003(9) 0.91384(14) 0.0254(5) Uani 1 1 d . . . . .
H12A H 0.663063 0.548906 0.969052 0.030 Uiso 1 1 calc R U . . .
H12B H 0.756857 0.571134 0.893727 0.030 Uiso 1 1 calc R U . . .
C10 C 0.8867(2) 0.47326(8) 0.85045(15) 0.0239(4) Uani 1 1 d . . . . .
C6 C 0.9587(2) 0.46689(8) 0.70462(15) 0.0243(4) Uani 1 1 d . . . . .
H6 H 0.953566 0.479534 0.647390 0.029 Uiso 1 1 calc R U . . .
C42 C 0.4793(2) 0.63712(9) 0.76146(14) 0.0247(4) Uani 1 1 d . . . . .
H42A H 0.428988 0.608110 0.787853 0.037 Uiso 1 1 calc R U . . .
H42B H 0.420477 0.668737 0.763001 0.037 Uiso 1 1 calc R U . . .
H42C H 0.570271 0.643277 0.793152 0.037 Uiso 1 1 calc R U . . .
C13 C 0.5885(2) 0.52575(8) 0.84928(14) 0.0225(4) Uani 1 1 d . . . . .
C39 C 0.5968(2) 0.74320(8) 0.67218(15) 0.0238(4) Uani 1 1 d . . . . .
C26 C 0.8447(2) 0.77089(9) 0.62706(16) 0.0275(5) Uani 1 1 d . . . . .
C34 C 0.5794(3) 0.76758(9) 0.75143(16) 0.0298(5) Uani 1 1 d . . . . .
C17 C 0.5121(3) 0.50393(9) 0.70454(15) 0.0263(5) Uani 1 1 d . . . . .
H17 H 0.532218 0.500202 0.645765 0.032 Uiso 1 1 calc R U . . .
C7 C 1.0495(3) 0.42565(9) 0.72509(16) 0.0296(5) Uani 1 1 d . . . . .
H7 H 1.104706 0.410022 0.682378 0.036 Uiso 1 1 calc R U . . .
C38 C 0.4769(2) 0.73576(9) 0.61739(16) 0.0276(5) Uani 1 1 d . . . . .
H38 H 0.488275 0.720524 0.562640 0.033 Uiso 1 1 calc R U . . .
C45 C 1.1934(3) 0.61784(10) 0.90404(16) 0.0302(5) Uani 1 1 d . . . . .
H45A H 1.130436 0.595549 0.936708 0.045 Uiso 1 1 calc R U . . .
H45B H 1.272862 0.630099 0.941656 0.045 Uiso 1 1 calc R U . . .
H45C H 1.230971 0.597785 0.856536 0.045 Uiso 1 1 calc R U . . .
C43 C 1.1098(3) 0.66447(9) 0.86877(15) 0.0263(5) Uani 1 1 d . . . . .
H43 H 1.178307 0.689275 0.842940 0.032 Uiso 1 1 calc R U . . .
C35 C 0.4424(3) 0.78089(10) 0.77540(19) 0.0359(6) Uani 1 1 d . . . . .
H35 H 0.430092 0.796250 0.829962 0.043 Uiso 1 1 calc R U . . .
C14 C 0.4521(3) 0.51434(9) 0.87512(16) 0.0280(5) Uani 1 1 d . . . . .
H14 H 0.431232 0.518020 0.933783 0.034 Uiso 1 1 calc R U . . .
C9 C 0.9795(3) 0.43152(9) 0.86982(16) 0.0303(5) Uani 1 1 d . . . . .
H9 H 0.988101 0.419330 0.927250 0.036 Uiso 1 1 calc R U . . .
C8 C 1.0588(3) 0.40748(9) 0.80865(18) 0.0321(5) Uani 1 1 d . . . . .
H8 H 1.119034 0.378776 0.823704 0.039 Uiso 1 1 calc R U . . .
C48 C 0.2429(3) 0.61880(10) 0.63337(17) 0.0315(5) Uani 1 1 d . . . . .
H48 H 0.221271 0.625389 0.691239 0.038 Uiso 1 1 calc R U . . .
C16 C 0.3761(3) 0.49216(10) 0.73137(17) 0.0330(5) Uani 1 1 d . . . . .
H16 H 0.304249 0.480393 0.691130 0.040 Uiso 1 1 calc R U . . .
C51 C 0.3125(3) 0.59934(10) 0.46855(17) 0.0318(5) Uani 1 1 d . . . . .
H51 H 0.336527 0.592408 0.411186 0.038 Uiso 1 1 calc R U . . .
C36 C 0.3239(3) 0.77217(10) 0.7213(2) 0.0383(6) Uani 1 1 d . . . . .
H36 H 0.231339 0.781191 0.738828 0.046 Uiso 1 1 calc R U . . .
C37 C 0.3413(3) 0.75021(10) 0.64130(19) 0.0356(6) Uani 1 1 d . . . . .
H37 H 0.260990 0.745048 0.603045 0.043 Uiso 1 1 calc R U . . .
C15 C 0.3457(3) 0.49766(10) 0.81694(18) 0.0335(5) Uani 1 1 d . . . . .
H15 H 0.252875 0.490071 0.835625 0.040 Uiso 1 1 calc R U . . .
C11 C 0.8096(3) 0.49450(11) 0.92691(15) 0.0326(5) Uani 1 1 d . . . . .
H11A H 0.883362 0.505429 0.970545 0.039 Uiso 1 1 calc R U . . .
H11B H 0.756527 0.465130 0.951788 0.039 Uiso 1 1 calc R U . . .
C27 C 0.9193(3) 0.76748(12) 0.55156(19) 0.0381(6) Uani 1 1 d . . . . .
H27 H 0.905573 0.737886 0.515432 0.046 Uiso 1 1 calc R U . . .
C31 C 0.8653(3) 0.81421(10) 0.6809(2) 0.0374(6) Uani 1 1 d . . . . .
C49 C 0.1341(3) 0.61322(11) 0.57095(19) 0.0371(6) Uani 1 1 d . . . . .
H49 H 0.036937 0.615604 0.585396 0.045 Uiso 1 1 calc R U . . .
C50 C 0.1701(3) 0.60410(10) 0.48727(19) 0.0374(6) Uani 1 1 d . . . . .
H50 H 0.097667 0.601145 0.443080 0.045 Uiso 1 1 calc R U . . .
C33 C 0.7075(3) 0.78267(11) 0.80682(18) 0.0377(6) Uani 1 1 d . . . . .
H33A H 0.767852 0.751448 0.817894 0.045 Uiso 1 1 calc R U . . .
H33B H 0.675730 0.795660 0.862582 0.045 Uiso 1 1 calc R U . . .
C32 C 0.7958(3) 0.82498(11) 0.7646(2) 0.0451(7) Uani 1 1 d . . . . .
H32A H 0.733085 0.855785 0.755490 0.054 Uiso 1 1 calc R U . . .
H32B H 0.872521 0.835440 0.806663 0.054 Uiso 1 1 calc R U . . .
C44 C 1.0394(4) 0.69225(12) 0.94273(19) 0.0452(7) Uani 1 1 d . . . . .
H44A H 0.994425 0.724641 0.921720 0.068 Uiso 1 1 calc R U . . .
H44B H 1.111884 0.700487 0.987762 0.068 Uiso 1 1 calc R U . . .
H44C H 0.966662 0.669400 0.966065 0.068 Uiso 1 1 calc R U . . .
C29 C 1.0340(3) 0.84936(13) 0.5811(3) 0.0582(10) Uani 1 1 d . . . . .
H29 H 1.098470 0.876216 0.566331 0.070 Uiso 1 1 calc R U . . .
C28 C 1.0137(3) 0.80675(15) 0.5283(2) 0.0531(9) Uani 1 1 d . . . . .
H28 H 1.063155 0.804056 0.476686 0.064 Uiso 1 1 calc R U . . .
C30 C 0.9613(4) 0.85301(12) 0.6549(3) 0.0548(9) Uani 1 1 d . . . . .
H30 H 0.976051 0.882929 0.690159 0.066 Uiso 1 1 calc R U . . .
Br2A Br 0.7906(3) 0.53369(14) 0.4942(2) 0.0326(7) Uani 0.54(3) 1 d . . P A 2

loop_
_atom_site_aniso_label
_atom_site_aniso_U_11
_atom_site_aniso_U_22
_atom_site_aniso_U_33
_atom_site_aniso_U_23
_atom_site_aniso_U_13
_atom_site_aniso_U_12
Br1 0.0516(2) 0.04618(19) 0.03254(16) 0.01127(12) 0.01042(13) -0.00238(12)
Br2 0.108(2) 0.0417(10) 0.0272(8) -0.0007(6) 0.0033(15) 0.0288(15)
Ni3 0.0275(2) 0.0351(2) 0.0177(2) -0.00078(15) 0.00442(15) 0.00141(16)
N40 0.0223(9) 0.0157(8) 0.0183(8) 0.0025(6) 0.0033(7) -0.0003(6)
N46 0.0293(10) 0.0207(9) 0.0243(9) -0.0001(7) 0.0002(8) -0.0023(7)
C19 0.0219(10) 0.0188(10) 0.0190(9) 0.0018(8) 0.0058(8) 0.0011(8)
C41 0.0225(10) 0.0156(9) 0.0228(10) 0.0032(8) 0.0034(8) 0.0006(8)
C5 0.0260(11) 0.0154(9) 0.0239(10) 0.0003(8) 0.0032(8) -0.0023(8)
C24 0.0221(10) 0.0181(9) 0.0248(10) 0.0018(8) 0.0037(8) -0.0012(8)
C18 0.0269(11) 0.0143(9) 0.0224(10) 0.0017(8) 0.0033(8) 0.0006(8)
C20 0.0209(10) 0.0210(10) 0.0146(9) 0.0000(8) 0.0055(7) 0.0016(8)
C22 0.0230(10) 0.0198(10) 0.0184(10) 0.0021(8) 0.0042(8) 0.0028(8)
C23 0.0225(10) 0.0213(10) 0.0182(9) 0.0012(8) 0.0051(8) 0.0010(8)
C4 0.0255(11) 0.0174(10) 0.0160(9) 0.0000(7) 0.0030(8) 0.0002(8)
C47 0.0254(11) 0.0192(10) 0.0245(11) 0.0026(8) 0.0031(8) -0.0009(8)
C25 0.0247(11) 0.0191(10) 0.0228(10) 0.0054(8) 0.0019(8) -0.0006(8)
C21 0.0211(10) 0.0187(10) 0.0164(9) 0.0006(8) 0.0066(8) 0.0000(8)
C12 0.0324(12) 0.0268(11) 0.0173(10) -0.0010(8) 0.0060(9) 0.0004(9)
C10 0.0270(11) 0.0208(10) 0.0241(11) 0.0021(8) 0.0026(9) -0.0003(8)
C6 0.0278(11) 0.0210(10) 0.0244(11) -0.0027(8) 0.0059(9) -0.0023(8)
C42 0.0269(11) 0.0248(11) 0.0229(11) 0.0017(9) 0.0062(8) 0.0023(9)
C13 0.0280(11) 0.0167(10) 0.0230(11) 0.0038(8) 0.0049(9) 0.0023(8)
C39 0.0269(11) 0.0161(9) 0.0288(11) 0.0071(8) 0.0039(9) 0.0014(8)
C26 0.0251(11) 0.0217(11) 0.0354(12) 0.0126(9) -0.0017(9) -0.0008(9)
C34 0.0375(13) 0.0195(10) 0.0328(12) 0.0052(9) 0.0050(10) 0.0042(9)
C17 0.0335(12) 0.0213(10) 0.0242(11) 0.0008(9) 0.0016(9) -0.0034(9)
C7 0.0289(12) 0.0245(11) 0.0358(13) -0.0081(10) 0.0050(10) 0.0009(9)
C38 0.0269(11) 0.0212(10) 0.0346(12) 0.0088(9) 0.0008(9) 0.0008(9)
C45 0.0285(12) 0.0312(12) 0.0305(12) 0.0061(10) -0.0024(9) 0.0002(9)
C43 0.0281(12) 0.0229(11) 0.0276(11) 0.0026(9) -0.0023(9) -0.0036(9)
C35 0.0397(14) 0.0248(12) 0.0441(15) 0.0013(11) 0.0127(11) 0.0080(10)
C14 0.0323(12) 0.0253(11) 0.0270(11) 0.0072(9) 0.0092(9) 0.0009(9)
C9 0.0340(13) 0.0257(11) 0.0310(12) 0.0065(10) 0.0009(10) 0.0020(9)
C8 0.0324(13) 0.0204(11) 0.0434(14) -0.0007(10) -0.0009(10) 0.0050(9)
C48 0.0265(12) 0.0316(12) 0.0365(13) -0.0011(10) 0.0035(10) -0.0012(9)
C16 0.0309(13) 0.0313(12) 0.0365(13) 0.0022(10) -0.0007(10) -0.0079(10)
C51 0.0381(13) 0.0289(12) 0.0280(12) 0.0004(10) -0.0047(10) -0.0030(10)
C36 0.0298(13) 0.0258(12) 0.0603(18) 0.0068(12) 0.0156(12) 0.0057(10)
C37 0.0274(12) 0.0260(12) 0.0534(16) 0.0104(11) 0.0001(11) 0.0018(9)
C15 0.0277(12) 0.0322(12) 0.0412(14) 0.0061(11) 0.0104(10) -0.0056(10)
C11 0.0359(13) 0.0436(14) 0.0185(11) 0.0045(10) 0.0027(9) 0.0098(11)
C27 0.0294(13) 0.0429(15) 0.0421(15) 0.0197(12) 0.0025(11) -0.0019(11)
C31 0.0331(13) 0.0245(12) 0.0537(17) 0.0083(11) -0.0085(12) -0.0030(10)
C49 0.0234(12) 0.0361(13) 0.0517(16) -0.0049(12) -0.0012(11) -0.0004(10)
C50 0.0320(13) 0.0342(13) 0.0448(15) -0.0034(11) -0.0124(11) -0.0024(10)
C33 0.0458(15) 0.0332(13) 0.0338(13) -0.0099(11) -0.0021(11) 0.0105(11)
C32 0.0421(16) 0.0308(13) 0.0615(19) -0.0133(13) -0.0089(14) 0.0012(11)
C44 0.0570(18) 0.0406(15) 0.0367(14) -0.0154(12) -0.0116(13) 0.0108(13)
C29 0.0419(17) 0.0466(18) 0.085(3) 0.0377(18) -0.0078(16) -0.0181(14)
C28 0.0351(15) 0.066(2) 0.0588(19) 0.0388(17) 0.0041(13) -0.0091(14)
C30 0.0480(18) 0.0289(14) 0.086(3) 0.0144(15) -0.0170(17) -0.0125(13)
Br2A 0.0401(18) 0.0365(6) 0.0219(6) 0.0002(4) 0.0098(3) 0.0134(5)

loop_
_atom_type_symbol
_atom_type_description
_atom_type_scat_dispersion_real
_atom_type_scat_dispersion_imag
_atom_type_scat_source
C C 0.0181 0.0091 'International Tables Vol C Tables 4.2.6.8 and 6.1.1.4'
H H 0.0000 0.0000 'International Tables Vol C Tables 4.2.6.8 and 6.1.1.4'
Br Br -0.6763 1.2805 'International Tables Vol C Tables 4.2.6.8 and 6.1.1.4'
N N 0.0311 0.0180 'International Tables Vol C Tables 4.2.6.8 and 6.1.1.4'
Ni Ni -3.0029 0.5091 'International Tables Vol C Tables 4.2.6.8 and 6.1.1.4'

loop_
_geom_angle_atom_site_label_1
_geom_angle_atom_site_label_2
_geom_angle_atom_site_label_3
_geom_angle
_geom_angle_site_symmetry_1
_geom_angle_site_symmetry_3
_geom_angle_publ_flag
Br2 Ni3 Br1 114.52(18) . . ?
N40 Ni3 Br1 118.81(5) . . ?
N40 Ni3 Br2 110.32(16) . . ?
N40 Ni3 Br2A 108.64(10) . . ?
N46 Ni3 Br1 100.61(6) . . ?
N46 Ni3 Br2 128.2(4) . . ?
N46 Ni3 N40 81.13(8) . . ?
N46 Ni3 Br2A 133.78(10) . . ?
Br2A Ni3 Br1 111.88(8) . . ?
C41 N40 Ni3 114.65(15) . . ?
C41 N40 C20 119.53(18) . . ?
C20 N40 Ni3 125.81(13) . . ?
C47 N46 Ni3 113.75(15) . . ?
C51 N46 Ni3 127.60(18) . . ?
C51 N46 C47 118.6(2) . . ?
C24 C19 C20 117.56(19) . . ?
C24 C19 C25 121.53(19) . . ?
C20 C19 C25 120.90(19) . . ?
N40 C41 C47 116.19(19) . . ?
N40 C41 C42 125.4(2) . . ?
C47 C41 C42 118.37(19) . . ?
C10 C5 C4 125.5(2) . . ?
C6 C5 C4 115.91(19) . . ?
C6 C5 C10 118.5(2) . . ?
C19 C24 H24 119.0 . . ?
C19 C24 C23 122.1(2) . . ?
C23 C24 H24 119.0 . . ?
C13 C18 C4 122.1(2) . . ?
C17 C18 C4 119.1(2) . . ?
C17 C18 C13 118.7(2) . . ?
C19 C20 N40 118.39(18) . . ?
C19 C20 C21 122.17(19) . . ?
C21 C20 N40 119.43(18) . . ?
C23 C22 H22 118.8 . . ?
C23 C22 C21 122.48(19) . . ?
C21 C22 H22 118.8 . . ?
C24 C23 C43 119.46(19) . . ?
C22 C23 C24 118.2(2) . . ?
C22 C23 C43 122.10(19) . . ?
C5 C4 H4 104.9 . . ?
C5 C4 C21 114.18(17) . . ?
C18 C4 C5 110.30(17) . . ?
C18 C4 H4 104.9 . . ?
C18 C4 C21 116.30(17) . . ?
C21 C4 H4 104.9 . . ?
N46 C47 C41 114.24(19) . . ?
N46 C47 C48 122.2(2) . . ?
C48 C47 C41 123.5(2) . . ?
C19 C25 H25 105.1 . . ?
C39 C25 C19 114.35(17) . . ?
C39 C25 H25 105.1 . . ?
C39 C25 C26 113.16(18) . . ?
C26 C25 C19 112.98(18) . . ?
C26 C25 H25 105.1 . . ?
C20 C21 C4 122.21(19) . . ?
C22 C21 C20 117.26(19) . . ?
C22 C21 C4 120.49(18) . . ?
H12A C12 H12B 108.1 . . ?
C13 C12 H12A 109.6 . . ?
C13 C12 H12B 109.6 . . ?
C13 C12 C11 110.37(19) . . ?
C11 C12 H12A 109.6 . . ?
C11 C12 H12B 109.6 . . ?
C5 C10 C9 118.2(2) . . ?
C5 C10 C11 127.4(2) . . ?
C9 C10 C11 114.4(2) . . ?
C5 C6 H6 118.8 . . ?
C7 C6 C5 122.3(2) . . ?
C7 C6 H6 118.8 . . ?
C41 C42 H42A 109.5 . . ?
C41 C42 H42B 109.5 . . ?
C41 C42 H42C 109.5 . . ?
H42A C42 H42B 109.5 . . ?
H42A C42 H42C 109.5 . . ?
H42B C42 H42C 109.5 . . ?
C18 C13 C12 119.6(2) . . ?
C14 C13 C18 119.6(2) . . ?
C14 C13 C12 120.6(2) . . ?
C34 C39 C25 122.7(2) . . ?
C38 C39 C25 118.5(2) . . ?
C38 C39 C34 118.7(2) . . ?
C27 C26 C25 115.0(2) . . ?
C27 C26 C31 119.6(2) . . ?
C31 C26 C25 125.4(2) . . ?
C39 C34 C33 120.2(2) . . ?
C35 C34 C39 119.3(2) . . ?
C35 C34 C33 120.4(2) . . ?
C18 C17 H17 119.4 . . ?
C16 C17 C18 121.1(2) . . ?
C16 C17 H17 119.4 . . ?
C6 C7 H7 120.4 . . ?
C8 C7 C6 119.1(2) . . ?
C8 C7 H7 120.4 . . ?
C39 C38 H38 119.3 . . ?
C37 C38 C39 121.3(2) . . ?
C37 C38 H38 119.3 . . ?
H45A C45 H45B 109.5 . . ?
H45A C45 H45C 109.5 . . ?
H45B C45 H45C 109.5 . . ?
C43 C45 H45A 109.5 . . ?
C43 C45 H45B 109.5 . . ?
C43 C45 H45C 109.5 . . ?
C23 C43 C45 113.98(19) . . ?
C23 C43 H43 108.4 . . ?
C23 C43 C44 108.7(2) . . ?
C45 C43 H43 108.4 . . ?
C45 C43 C44 108.9(2) . . ?
C44 C43 H43 108.4 . . ?
C34 C35 H35 119.3 . . ?
C36 C35 C34 121.3(3) . . ?
C36 C35 H35 119.3 . . ?
C13 C14 H14 119.4 . . ?
C15 C14 C13 121.3(2) . . ?
C15 C14 H14 119.4 . . ?
C10 C9 H9 118.7 . . ?
C8 C9 C10 122.5(2) . . ?
C8 C9 H9 118.7 . . ?
C7 C8 H8 120.4 . . ?
C9 C8 C7 119.3(2) . . ?
C9 C8 H8 120.4 . . ?
C47 C48 H48 120.4 . . ?
C47 C48 C49 119.2(2) . . ?
C49 C48 H48 120.4 . . ?
C17 C16 H16 120.1 . . ?
C15 C16 C17 119.8(2) . . ?
C15 C16 H16 120.1 . . ?
N46 C51 H51 119.0 . . ?
N46 C51 C50 121.9(2) . . ?
C50 C51 H51 119.0 . . ?
C35 C36 H36 120.2 . . ?
C37 C36 C35 119.6(2) . . ?
C37 C36 H36 120.2 . . ?
C38 C37 H37 120.2 . . ?
C36 C37 C38 119.6(3) . . ?
C36 C37 H37 120.2 . . ?
C14 C15 H15 120.3 . . ?
C16 C15 C14 119.5(2) . . ?
C16 C15 H15 120.3 . . ?
C12 C11 H11A 107.5 . . ?
C12 C11 H11B 107.5 . . ?
C10 C11 C12 119.32(19) . . ?
C10 C11 H11A 107.5 . . ?
C10 C11 H11B 107.5 . . ?
H11A C11 H11B 107.0 . . ?
C26 C27 H27 119.4 . . ?
C28 C27 C26 121.3(3) . . ?
C28 C27 H27 119.4 . . ?
C26 C31 C32 127.6(2) . . ?
C26 C31 C30 117.2(3) . . ?
C30 C31 C32 115.1(3) . . ?
C48 C49 H49 120.7 . . ?
C50 C49 C48 118.7(2) . . ?
C50 C49 H49 120.7 . . ?
C51 C50 H50 120.3 . . ?
C49 C50 C51 119.4(2) . . ?
C49 C50 H50 120.3 . . ?
C34 C33 H33A 109.3 . . ?
C34 C33 H33B 109.3 . . ?
C34 C33 C32 111.6(2) . . ?
H33A C33 H33B 108.0 . . ?
C32 C33 H33A 109.3 . . ?
C32 C33 H33B 109.3 . . ?
C31 C32 C33 120.4(2) . . ?
C31 C32 H32A 107.2 . . ?
C31 C32 H32B 107.2 . . ?
C33 C32 H32A 107.2 . . ?
C33 C32 H32B 107.2 . . ?
H32A C32 H32B 106.9 . . ?
C43 C44 H44A 109.5 . . ?
C43 C44 H44B 109.5 . . ?
C43 C44 H44C 109.5 . . ?
H44A C44 H44B 109.5 . . ?
H44A C44 H44C 109.5 . . ?
H44B C44 H44C 109.5 . . ?
C28 C29 H29 120.1 . . ?
C30 C29 H29 120.1 . . ?
C30 C29 C28 119.9(3) . . ?
C27 C28 H28 120.4 . . ?
C29 C28 C27 119.2(3) . . ?
C29 C28 H28 120.4 . . ?
C31 C30 H30 118.6 . . ?
C29 C30 C31 122.8(3) . . ?
C29 C30 H30 118.6 . . ?

loop_
_geom_bond_atom_site_label_1
_geom_bond_atom_site_label_2
_geom_bond_distance
_geom_bond_site_symmetry_2
_geom_bond_publ_flag
Br1 Ni3 2.3468(5) . ?
Br2 Ni3 2.285(5) . ?
Ni3 N40 2.0173(18) . ?
Ni3 N46 1.997(2) . ?
Ni3 Br2A 2.340(3) . ?
N40 C41 1.284(3) . ?
N40 C20 1.445(3) . ?
N46 C47 1.352(3) . ?
N46 C51 1.344(3) . ?
C19 C24 1.395(3) . ?
C19 C20 1.405(3) . ?
C19 C25 1.547(3) . ?
C41 C47 1.488(3) . ?
C41 C42 1.489(3) . ?
C5 C4 1.537(3) . ?
C5 C10 1.403(3) . ?
C5 C6 1.400(3) . ?
C24 H24 0.9500 . ?
C24 C23 1.396(3) . ?
C18 C4 1.521(3) . ?
C18 C13 1.403(3) . ?
C18 C17 1.395(3) . ?
C20 C21 1.405(3) . ?
C22 H22 0.9500 . ?
C22 C23 1.386(3) . ?
C22 C21 1.399(3) . ?
C23 C43 1.518(3) . ?
C4 H4 1.0000 . ?
C4 C21 1.538(3) . ?
C47 C48 1.376(3) . ?
C25 H25 1.0000 . ?
C25 C39 1.531(3) . ?
C25 C26 1.533(3) . ?
C12 H12A 0.9900 . ?
C12 H12B 0.9900 . ?
C12 C13 1.501(3) . ?
C12 C11 1.530(3) . ?
C10 C9 1.402(3) . ?
C10 C11 1.522(3) . ?
C6 H6 0.9500 . ?
C6 C7 1.385(3) . ?
C42 H42A 0.9800 . ?
C42 H42B 0.9800 . ?
C42 H42C 0.9800 . ?
C13 C14 1.388(3) . ?
C39 C34 1.402(3) . ?
C39 C38 1.396(3) . ?
C26 C27 1.400(4) . ?
C26 C31 1.400(4) . ?
C34 C35 1.395(4) . ?
C34 C33 1.500(4) . ?
C17 H17 0.9500 . ?
C17 C16 1.392(4) . ?
C7 H7 0.9500 . ?
C7 C8 1.385(4) . ?
C38 H38 0.9500 . ?
C38 C37 1.391(4) . ?
C45 H45A 0.9800 . ?
C45 H45B 0.9800 . ?
C45 H45C 0.9800 . ?
C45 C43 1.518(3) . ?
C43 H43 1.0000 . ?
C43 C44 1.530(4) . ?
C35 H35 0.9500 . ?
C35 C36 1.384(4) . ?
C14 H14 0.9500 . ?
C14 C15 1.387(4) . ?
C9 H9 0.9500 . ?
C9 C8 1.380(4) . ?
C8 H8 0.9500 . ?
C48 H48 0.9500 . ?
C48 C49 1.388(4) . ?
C16 H16 0.9500 . ?
C16 C15 1.386(4) . ?
C51 H51 0.9500 . ?
C51 C50 1.385(4) . ?
C36 H36 0.9500 . ?
C36 C37 1.386(4) . ?
C37 H37 0.9500 . ?
C15 H15 0.9500 . ?
C11 H11A 0.9900 . ?
C11 H11B 0.9900 . ?
C27 H27 0.9500 . ?
C27 C28 1.397(4) . ?
C31 C32 1.511(5) . ?
C31 C30 1.411(4) . ?
C49 H49 0.9500 . ?
C49 C50 1.384(4) . ?
C50 H50 0.9500 . ?
C33 H33A 0.9900 . ?
C33 H33B 0.9900 . ?
C33 C32 1.530(4) . ?
C32 H32A 0.9900 . ?
C32 H32B 0.9900 . ?
C44 H44A 0.9800 . ?
C44 H44B 0.9800 . ?
C44 H44C 0.9800 . ?
C29 H29 0.9500 . ?
C29 C28 1.376(6) . ?
C29 C30 1.367(6) . ?
C28 H28 0.9500 . ?
C30 H30 0.9500 . ?

loop_
_geom_torsion_atom_site_label_1
_geom_torsion_atom_site_label_2
_geom_torsion_atom_site_label_3
_geom_torsion_atom_site_label_4
_geom_torsion
_geom_torsion_site_symmetry_1
_geom_torsion_site_symmetry_2
_geom_torsion_site_symmetry_3
_geom_torsion_site_symmetry_4
_geom_torsion_publ_flag
Ni3 N40 C41 C47 -0.9(2) . . . . ?
Ni3 N40 C41 C42 -179.81(16) . . . . ?
Ni3 N40 C20 C19 87.5(2) . . . . ?
Ni3 N40 C20 C21 -91.6(2) . . . . ?
Ni3 N46 C47 C41 1.9(2) . . . . ?
Ni3 N46 C47 C48 179.03(18) . . . . ?
Ni3 N46 C51 C50 -177.22(18) . . . . ?
N40 C41 C47 N46 -0.7(3) . . . . ?
N40 C41 C47 C48 -177.7(2) . . . . ?
N40 C20 C21 C22 -178.61(18) . . . . ?
N40 C20 C21 C4 3.5(3) . . . . ?
N46 C47 C48 C49 -1.4(4) . . . . ?
N46 C51 C50 C49 -1.2(4) . . . . ?
C19 C24 C23 C22 5.4(3) . . . . ?
C19 C24 C23 C43 -169.3(2) . . . . ?
C19 C20 C21 C22 2.3(3) . . . . ?
C19 C20 C21 C4 -175.56(19) . . . . ?
C19 C25 C39 C34 65.3(3) . . . . ?
C19 C25 C39 C38 -116.0(2) . . . . ?
C19 C25 C26 C27 92.6(2) . . . . ?
C19 C25 C26 C31 -88.5(3) . . . . ?
C41 N40 C20 C19 -91.5(2) . . . . ?
C41 N40 C20 C21 89.3(2) . . . . ?
C41 C47 C48 C49 175.4(2) . . . . ?
C5 C4 C21 C20 163.81(19) . . . . ?
C5 C4 C21 C22 -14.0(3) . . . . ?
C5 C10 C9 C8 0.5(4) . . . . ?
C5 C10 C11 C12 -0.1(4) . . . . ?
C5 C6 C7 C8 -0.8(4) . . . . ?
C24 C19 C20 N40 179.24(18) . . . . ?
C24 C19 C20 C21 -1.6(3) . . . . ?
C24 C19 C25 C39 -110.1(2) . . . . ?
C24 C19 C25 C26 21.3(3) . . . . ?
C24 C23 C43 C45 -165.8(2) . . . . ?
C24 C23 C43 C44 72.5(3) . . . . ?
C18 C4 C21 C20 -65.9(3) . . . . ?
C18 C4 C21 C22 116.3(2) . . . . ?
C18 C13 C14 C15 0.9(3) . . . . ?
C18 C17 C16 C15 0.2(4) . . . . ?
C20 N40 C41 C47 178.25(17) . . . . ?
C20 N40 C41 C42 -0.6(3) . . . . ?
C20 C19 C24 C23 -2.3(3) . . . . ?
C20 C19 C25 C39 71.0(3) . . . . ?
C20 C19 C25 C26 -157.7(2) . . . . ?
C22 C23 C43 C45 19.6(3) . . . . ?
C22 C23 C43 C44 -102.0(3) . . . . ?
C23 C22 C21 C20 1.0(3) . . . . ?
C23 C22 C21 C4 178.87(19) . . . . ?
C4 C5 C10 C9 173.7(2) . . . . ?
C4 C5 C10 C11 -6.1(4) . . . . ?
C4 C5 C6 C7 -173.8(2) . . . . ?
C4 C18 C13 C12 -2.1(3) . . . . ?
C4 C18 C13 C14 -178.7(2) . . . . ?
C4 C18 C17 C16 178.2(2) . . . . ?
C47 N46 C51 C50 -0.7(3) . . . . ?
C47 C48 C49 C50 -0.6(4) . . . . ?
C25 C19 C24 C23 178.7(2) . . . . ?
C25 C19 C20 N40 -1.7(3) . . . . ?
C25 C19 C20 C21 177.37(19) . . . . ?
C25 C39 C34 C35 -177.6(2) . . . . ?
C25 C39 C34 C33 6.8(3) . . . . ?
C25 C39 C38 C37 178.8(2) . . . . ?
C25 C26 C27 C28 178.5(2) . . . . ?
C25 C26 C31 C32 1.4(4) . . . . ?
C25 C26 C31 C30 -178.3(2) . . . . ?
C21 C22 C23 C24 -4.7(3) . . . . ?
C21 C22 C23 C43 169.9(2) . . . . ?
C12 C13 C14 C15 -175.6(2) . . . . ?
C10 C5 C4 C18 -46.1(3) . . . . ?
C10 C5 C4 C21 87.0(3) . . . . ?
C10 C5 C6 C7 2.7(3) . . . . ?
C10 C9 C8 C7 1.4(4) . . . . ?
C6 C5 C4 C18 130.1(2) . . . . ?
C6 C5 C4 C21 -96.7(2) . . . . ?
C6 C5 C10 C9 -2.5(3) . . . . ?
C6 C5 C10 C11 177.8(2) . . . . ?
C6 C7 C8 C9 -1.2(4) . . . . ?
C42 C41 C47 N46 178.29(19) . . . . ?
C42 C41 C47 C48 1.2(3) . . . . ?
C13 C18 C4 C5 67.0(2) . . . . ?
C13 C18 C4 C21 -65.0(3) . . . . ?
C13 C18 C17 C16 0.8(3) . . . . ?
C13 C12 C11 C10 58.4(3) . . . . ?
C13 C14 C15 C16 0.1(4) . . . . ?
C39 C25 C26 C27 -135.4(2) . . . . ?
C39 C25 C26 C31 43.5(3) . . . . ?
C39 C34 C35 C36 -2.3(4) . . . . ?
C39 C34 C33 C32 65.2(3) . . . . ?
C39 C38 C37 C36 -0.4(4) . . . . ?
C26 C25 C39 C34 -65.9(3) . . . . ?
C26 C25 C39 C38 112.7(2) . . . . ?
C26 C27 C28 C29 0.4(4) . . . . ?
C26 C31 C32 C33 9.6(4) . . . . ?
C26 C31 C30 C29 -0.7(4) . . . . ?
C34 C39 C38 C37 -2.4(3) . . . . ?
C34 C35 C36 C37 -0.6(4) . . . . ?
C34 C33 C32 C31 -62.7(3) . . . . ?
C17 C18 C4 C5 -110.2(2) . . . . ?
C17 C18 C4 C21 117.7(2) . . . . ?
C17 C18 C13 C12 175.2(2) . . . . ?
C17 C18 C13 C14 -1.4(3) . . . . ?
C17 C16 C15 C14 -0.7(4) . . . . ?
C38 C39 C34 C35 3.7(3) . . . . ?
C38 C39 C34 C33 -171.8(2) . . . . ?
C35 C34 C33 C32 -110.3(3) . . . . ?
C35 C36 C37 C38 1.9(4) . . . . ?
C9 C10 C11 C12 -179.9(2) . . . . ?
C48 C49 C50 C51 1.8(4) . . . . ?
C51 N46 C47 C41 -175.03(19) . . . . ?
C51 N46 C47 C48 2.1(3) . . . . ?
C11 C12 C13 C18 -71.0(3) . . . . ?
C11 C12 C13 C14 105.5(2) . . . . ?
C11 C10 C9 C8 -179.7(2) . . . . ?
C27 C26 C31 C32 -179.8(3) . . . . ?
C27 C26 C31 C30 0.6(4) . . . . ?
C31 C26 C27 C28 -0.5(4) . . . . ?
C33 C34 C35 C36 173.3(2) . . . . ?
C32 C31 C30 C29 179.6(3) . . . . ?
C28 C29 C30 C31 0.7(5) . . . . ?
C30 C31 C32 C33 -170.7(3) . . . . ?
C30 C29 C28 C27 -0.5(5) . . . . ?
